data_4031766
loop_
_publ_author_name
'Tanimoto, Hiroki'
'Yokoyama, Keiichi'
'Mizutani, Yusuke'
'Shitaoka, Takashi'
'Morimoto, Tsumoru'
'Nishiyama, Yasuhiro'
'Kakiuchi, Kiyomi'

_publ_section_title
;
 Synthesis of \a-Substituted Enoximes with Nucleophiles via
 Nitrosoallenes.
;
_journal_issue 2
_journal_name_full 'The Journal of organic chemistry'
_journal_page_first 559
_journal_page_last 574
_journal_paper_doi 10.1021/acs.joc.5b02364
_journal_volume 81
_journal_year 2016
_chemical_formula_moiety 'C19 H20 N2 O3'
_chemical_formula_sum 'C19 H20 N2 O3'
_chemical_formula_weight 324.38
_space_group_IT_number 2
_symmetry_cell_setting triclinic
_symmetry_Int_Tables_number 2
_symmetry_space_group_name_Hall '-P 1'
_symmetry_space_group_name_H-M 'P -1'
_atom_sites_solution_hydrogens geom
_atom_sites_solution_primary direct
_atom_sites_solution_secondary difmap
_cell_angle_alpha 96.9079(7)
_cell_angle_beta 105.0263(8)
_cell_angle_gamma 106.9852(8)
_cell_formula_units_Z 2
_cell_length_a 8.6333(3)
_cell_length_b 8.8406(3)
_cell_length_c 12.4265(4)
_cell_measurement_reflns_used 7271
_cell_measurement_temperature 113
_cell_measurement_theta_max 27.50
_cell_measurement_theta_min 3.25
_cell_volume 856.10(5)
_computing_cell_refinement 'RAPID AUTO'
_computing_data_collection 'RAPID AUTO (Rigaku, ????)'
_computing_data_reduction 'RAPID AUTO'
_computing_molecular_graphics 'CrystalStructure 4.0'
_computing_publication_material 'CrystalStructure 4.0 (Rigaku, 2010)'
_computing_structure_refinement 'SHELXL97 (Sheldrick, 2008)'
_computing_structure_solution 'Il Milione (Burla, et al., 2007)'
_diffrn_ambient_temperature 113
_diffrn_detector_area_resol_mean 10.000
_diffrn_measured_fraction_theta_full 0.996
_diffrn_measured_fraction_theta_max 0.996
_diffrn_measurement_device_type 'Rigaku R-AXIS RAPID'
_diffrn_measurement_method \w
_diffrn_radiation_type 'Mo K\a'
_diffrn_radiation_wavelength 0.71075
_diffrn_reflns_av_R_equivalents 0.0172
_diffrn_reflns_limit_h_max 11
_diffrn_reflns_limit_h_min -11
_diffrn_reflns_limit_k_max 11
_diffrn_reflns_limit_k_min -11
_diffrn_reflns_limit_l_max 14
_diffrn_reflns_limit_l_min -16
_diffrn_reflns_number 8614
_diffrn_reflns_theta_full 27.47
_diffrn_reflns_theta_max 27.48
_diffrn_standards_number 0
_exptl_absorpt_coefficient_mu 0.086
_exptl_absorpt_correction_T_max 0.995
_exptl_absorpt_correction_T_min 0.897
_exptl_absorpt_correction_type multi-scan
_exptl_absorpt_process_details 'ABSCOR (Rigaku, 1995)'
_exptl_crystal_colour colorless
_exptl_crystal_density_diffrn 1.258
_exptl_crystal_density_method 'not measured'
_exptl_crystal_description block
_exptl_crystal_F_000 344.00
_exptl_crystal_size_max 0.190
_exptl_crystal_size_mid 0.180
_exptl_crystal_size_min 0.060
_refine_diff_density_max 0.510
_refine_diff_density_min -0.300
_refine_ls_extinction_method none
_refine_ls_goodness_of_fit_ref 1.216
_refine_ls_hydrogen_treatment constr
_refine_ls_number_parameters 219
_refine_ls_number_reflns 3913
_refine_ls_number_restraints 0
_refine_ls_R_factor_gt 0.0513
_refine_ls_shift/su_max 0.000
_refine_ls_structure_factor_coef Fsqd
_refine_ls_weighting_details 'w = 1/[\s^2^(Fo^2^)+(0.0776P)^2^+0.2277P] where P=(Fo^2^+2Fc^2^)/3'
_refine_ls_weighting_scheme calc
_refine_ls_wR_factor_ref 0.1468
_reflns_number_gt 3312
_reflns_number_total 3913
_reflns_threshold_expression F^2^>2.0\s(F^2^)
_cod_data_source_file jo5b02364_si_003.cif
_cod_data_source_block ky-01-052-2
_cod_depositor_comments 'Adding full bibliography for 4031763--4031767.cif.'
_cod_original_cell_volume 856.09(4)
_cod_database_code 4031766

loop_
_symmetry_equiv_pos_site_id
_symmetry_equiv_pos_as_xyz
1 +X,+Y,+Z
2 -X,-Y,-Z

loop_
_atom_site_label
_atom_site_type_symbol
_atom_site_fract_x
_atom_site_fract_y
_atom_site_fract_z
_atom_site_U_iso_or_equiv
_atom_site_adp_type
_atom_site_occupancy
_atom_site_symmetry_multiplicity
_atom_site_calc_flag
_atom_site_refinement_flags
O1 O 1.24568(15) 0.69021(13) 0.31415(10) 0.0364(3) Uani 1.0 2 d .
O2 O 1.20759(14) 0.53583(14) 0.15417(9) 0.0312(3) Uani 1.0 2 d .
O3 O 1.44838(12) 0.30901(12) 0.43680(8) 0.0236(3) Uani 1.0 2 d .
N1 N 1.18717(14) 0.55906(14) 0.24764(10) 0.0212(3) Uani 1.0 2 d .
N2 N 1.34501(14) 0.40234(13) 0.40383(9) 0.0195(3) Uani 1.0 2 d .
C1 C 0.93091(16) 0.38886(16) 0.28125(10) 0.0188(3) Uani 1.0 2 d .
C2 C 1.09423(16) 0.41706(15) 0.28556(11) 0.0184(3) Uani 1.0 2 d .
C3 C 1.20370(16) 0.31990(16) 0.32677(11) 0.0183(3) Uani 1.0 2 d .
C4 C 1.15126(17) 0.14396(16) 0.27188(11) 0.0210(3) Uani 1.0 2 d .
C5 C 1.21707(17) 0.12534(16) 0.16925(11) 0.0213(3) Uani 1.0 2 d .
C6 C 1.16545(19) -0.05205(17) 0.11077(13) 0.0275(4) Uani 1.0 2 d .
C7 C 1.2411(3) -0.0729(2) 0.01421(14) 0.0358(4) Uani 1.0 2 d .
C8 C 0.82652(16) 0.48519(15) 0.23129(11) 0.0194(3) Uani 1.0 2 d .
C9 C 0.82456(17) 0.53035(17) 0.12676(12) 0.0228(3) Uani 1.0 2 d .
C10 C 0.72284(19) 0.61898(19) 0.08384(13) 0.0282(4) Uani 1.0 2 d .
C11 C 0.62431(19) 0.66565(18) 0.14415(14) 0.0299(4) Uani 1.0 2 d .
C12 C 0.62409(18) 0.62085(18) 0.24735(13) 0.0274(4) Uani 1.0 2 d .
C13 C 0.72205(17) 0.52873(17) 0.28982(12) 0.0228(3) Uani 1.0 2 d .
C14 C 0.84918(16) 0.25772(16) 0.33404(11) 0.0197(3) Uani 1.0 2 d .
C15 C 0.68755(17) 0.14602(17) 0.27471(12) 0.0232(3) Uani 1.0 2 d .
C16 C 0.61075(19) 0.02487(18) 0.32370(14) 0.0294(4) Uani 1.0 2 d .
C17 C 0.6932(2) 0.01415(18) 0.43262(14) 0.0313(4) Uani 1.0 2 d .
C18 C 0.8531(2) 0.1253(2) 0.49272(13) 0.0307(4) Uani 1.0 2 d .
C19 C 0.93073(19) 0.24658(18) 0.44365(12) 0.0255(3) Uani 1.0 2 d .
H3 H 1.5353 0.3654 0.4911 0.0283 Uiso 1.0 2 calc R
H4A H 1.0255 0.0956 0.2465 0.0252 Uiso 1.0 2 calc R
H4B H 1.1979 0.0856 0.3282 0.0252 Uiso 1.0 2 calc R
H5A H 1.1711 0.1849 0.1136 0.0255 Uiso 1.0 2 calc R
H5B H 1.3428 0.1740 0.1951 0.0255 Uiso 1.0 2 calc R
H6A H 1.2039 -0.1131 0.1679 0.0329 Uiso 1.0 2 calc R
H6B H 1.0397 -0.0983 0.0799 0.0329 Uiso 1.0 2 calc R
H7A H 1.3656 -0.0349 0.0452 0.0430 Uiso 1.0 2 calc R
H7B H 1.2066 -0.0097 -0.0413 0.0430 Uiso 1.0 2 calc R
H7C H 1.1997 -0.1875 -0.0233 0.0430 Uiso 1.0 2 calc R
H9 H 0.8929 0.5003 0.0852 0.0274 Uiso 1.0 2 calc R
H10 H 0.7209 0.6479 0.0124 0.0338 Uiso 1.0 2 calc R
H11 H 0.5570 0.7282 0.1149 0.0359 Uiso 1.0 2 calc R
H12 H 0.5569 0.6532 0.2890 0.0329 Uiso 1.0 2 calc R
H13 H 0.7182 0.4950 0.3591 0.0273 Uiso 1.0 2 calc R
H15 H 0.6301 0.1534 0.2002 0.0278 Uiso 1.0 2 calc R
H16 H 0.5012 -0.0512 0.2826 0.0353 Uiso 1.0 2 calc R
H17 H 0.6403 -0.0693 0.4662 0.0375 Uiso 1.0 2 calc R
H18 H 0.9094 0.1183 0.5676 0.0369 Uiso 1.0 2 calc R
H19 H 1.0402 0.3225 0.4850 0.0306 Uiso 1.0 2 calc R

loop_
_atom_site_aniso_label
_atom_site_aniso_U_11
_atom_site_aniso_U_22
_atom_site_aniso_U_33
_atom_site_aniso_U_12
_atom_site_aniso_U_13
_atom_site_aniso_U_23
O1 0.0402(7) 0.0207(6) 0.0422(7) 0.0002(5) 0.0161(6) 0.0024(5)
O2 0.0326(6) 0.0395(7) 0.0275(6) 0.0113(5) 0.0168(5) 0.0137(5)
O3 0.0193(5) 0.0229(5) 0.0263(5) 0.0086(4) 0.0013(4) 0.0057(4)
N1 0.0161(6) 0.0233(6) 0.0250(6) 0.0064(5) 0.0064(5) 0.0082(5)
N2 0.0188(6) 0.0216(6) 0.0195(6) 0.0079(5) 0.0059(5) 0.0069(5)
C1 0.0184(6) 0.0203(6) 0.0152(6) 0.0040(5) 0.0045(5) 0.0020(5)
C2 0.0184(6) 0.0179(6) 0.0165(6) 0.0031(5) 0.0051(5) 0.0032(5)
C3 0.0180(6) 0.0205(6) 0.0169(6) 0.0051(5) 0.0073(5) 0.0052(5)
C4 0.0208(6) 0.0192(6) 0.0204(6) 0.0041(5) 0.0048(5) 0.0046(5)
C5 0.0215(7) 0.0208(7) 0.0209(7) 0.0071(5) 0.0058(5) 0.0037(5)
C6 0.0270(7) 0.0237(7) 0.0274(7) 0.0091(6) 0.0031(6) 0.0008(6)
C7 0.0356(9) 0.0359(9) 0.0319(8) 0.0136(7) 0.0078(7) -0.0059(7)
C8 0.0162(6) 0.0185(6) 0.0206(6) 0.0030(5) 0.0044(5) 0.0033(5)
C9 0.0209(7) 0.0252(7) 0.0220(7) 0.0067(6) 0.0069(5) 0.0061(6)
C10 0.0264(7) 0.0304(8) 0.0272(7) 0.0088(6) 0.0057(6) 0.0116(6)
C11 0.0252(7) 0.0281(8) 0.0373(9) 0.0121(6) 0.0062(6) 0.0102(7)
C12 0.0225(7) 0.0267(7) 0.0344(8) 0.0095(6) 0.0111(6) 0.0038(6)
C13 0.0202(7) 0.0239(7) 0.0226(7) 0.0048(5) 0.0077(5) 0.0035(5)
C14 0.0191(6) 0.0206(6) 0.0214(7) 0.0073(5) 0.0089(5) 0.0046(5)
C15 0.0190(7) 0.0233(7) 0.0269(7) 0.0070(6) 0.0065(6) 0.0056(6)
C16 0.0225(7) 0.0227(7) 0.0417(9) 0.0036(6) 0.0122(7) 0.0071(6)
C17 0.0361(8) 0.0256(7) 0.0402(9) 0.0109(7) 0.0212(7) 0.0145(7)
C18 0.0355(8) 0.0352(8) 0.0271(8) 0.0134(7) 0.0143(7) 0.0137(7)
C19 0.0240(7) 0.0286(7) 0.0221(7) 0.0062(6) 0.0072(6) 0.0055(6)

loop_
_atom_type_symbol
_atom_type_description
_atom_type_scat_dispersion_real
_atom_type_scat_dispersion_imag
_atom_type_scat_source
C C 0.0033 0.0016
;
International Tables for Crystallography
(1992, Vol. C, Tables 4.2.6.8 and 6.1.1.4)
;
H H 0.0000 0.0000
;
International Tables for Crystallography
(1992, Vol. C, Table 6.1.1.4)
;
N N 0.0061 0.0033
;
International Tables for Crystallography
(1992, Vol. C, Tables 4.2.6.8 and 6.1.1.4)
;
O O 0.0106 0.0060
;
International Tables for Crystallography
(1992, Vol. C, Tables 4.2.6.8 and 6.1.1.4)
;

loop_
_geom_angle_atom_site_label_1
_geom_angle_atom_site_label_2
_geom_angle_atom_site_label_3
_geom_angle
_geom_angle_publ_flag
O1 N1 O2 124.32(13) yes
O1 N1 C2 117.85(13) yes
O2 N1 C2 117.72(11) yes
O3 N2 C3 112.63(11) yes
C2 C1 C8 124.27(13) yes
C2 C1 C14 118.74(14) yes
C8 C1 C14 116.94(13) yes
N1 C2 C1 120.54(14) yes
N1 C2 C3 111.91(12) yes
C1 C2 C3 127.55(13) yes
N2 C3 C2 114.08(12) yes
N2 C3 C4 125.56(14) yes
C2 C3 C4 120.18(10) yes
C3 C4 C5 110.37(12) yes
C4 C5 C6 111.91(12) yes
C5 C6 C7 112.38(13) yes
C1 C8 C9 122.78(14) yes
C1 C8 C13 118.49(13) yes
C9 C8 C13 118.71(14) yes
C8 C9 C10 120.11(16) yes
C9 C10 C11 120.64(16) yes
C10 C11 C12 119.86(17) yes
C11 C12 C13 120.03(17) yes
C8 C13 C12 120.58(15) yes
C1 C14 C15 120.22(12) yes
C1 C14 C19 120.65(11) yes
C15 C14 C19 119.12(14) yes
C14 C15 C16 120.41(14) yes
C15 C16 C17 120.10(12) yes
C16 C17 C18 119.97(16) yes
C17 C18 C19 120.06(15) yes
C14 C19 C18 120.34(12) yes
N2 O3 H3 109.463 no
C3 C4 H4A 109.577 no
C3 C4 H4B 109.583 no
C5 C4 H4A 109.574 no
C5 C4 H4B 109.579 no
H4A C4 H4B 108.120 no
C4 C5 H5A 109.232 no
C4 C5 H5B 109.235 no
C6 C5 H5A 109.236 no
C6 C5 H5B 109.231 no
H5A C5 H5B 107.912 no
C5 C6 H6A 109.126 no
C5 C6 H6B 109.128 no
C7 C6 H6A 109.119 no
C7 C6 H6B 109.117 no
H6A C6 H6B 107.863 no
C6 C7 H7A 109.473 no
C6 C7 H7B 109.472 no
C6 C7 H7C 109.475 no
H7A C7 H7B 109.466 no
H7A C7 H7C 109.472 no
H7B C7 H7C 109.469 no
C8 C9 H9 119.947 no
C10 C9 H9 119.938 no
C9 C10 H10 119.683 no
C11 C10 H10 119.679 no
C10 C11 H11 120.066 no
C12 C11 H11 120.069 no
C11 C12 H12 119.977 no
C13 C12 H12 119.988 no
C8 C13 H13 119.713 no
C12 C13 H13 119.709 no
C14 C15 H15 119.792 no
C16 C15 H15 119.801 no
C15 C16 H16 119.947 no
C17 C16 H16 119.951 no
C16 C17 H17 120.016 no
C18 C17 H17 120.015 no
C17 C18 H18 119.970 no
C19 C18 H18 119.969 no
C14 C19 H19 119.831 no
C18 C19 H19 119.831 no

loop_
_geom_bond_atom_site_label_1
_geom_bond_atom_site_label_2
_geom_bond_distance
_geom_bond_publ_flag
O1 N1 1.2220(15) yes
O2 N1 1.2216(18) yes
O3 N2 1.4025(18) yes
N1 C2 1.4804(19) yes
N2 C3 1.2819(14) yes
C1 C2 1.344(2) yes
C1 C8 1.486(3) yes
C1 C14 1.489(2) yes
C2 C3 1.491(3) yes
C3 C4 1.5043(19) yes
C4 C5 1.535(3) yes
C5 C6 1.528(2) yes
C6 C7 1.524(3) yes
C8 C9 1.402(3) yes
C8 C13 1.402(3) yes
C9 C10 1.389(3) yes
C10 C11 1.384(3) yes
C11 C12 1.387(3) yes
C12 C13 1.390(3) yes
C14 C15 1.3972(16) yes
C14 C19 1.391(2) yes
C15 C16 1.382(3) yes
C16 C17 1.385(3) yes
C17 C18 1.388(2) yes
C18 C19 1.385(3) yes
O3 H3 0.840 no
C4 H4A 0.990 no
C4 H4B 0.990 no
C5 H5A 0.990 no
C5 H5B 0.990 no
C6 H6A 0.990 no
C6 H6B 0.990 no
C7 H7A 0.980 no
C7 H7B 0.980 no
C7 H7C 0.980 no
C9 H9 0.950 no
C10 H10 0.950 no
C11 H11 0.950 no
C12 H12 0.950 no
C13 H13 0.950 no
C15 H15 0.950 no
C16 H16 0.950 no
C17 H17 0.950 no
C18 H18 0.950 no
C19 H19 0.950 no

loop_
_geom_contact_atom_site_label_1
_geom_contact_atom_site_label_2
_geom_contact_distance
_geom_contact_publ_flag
_geom_contact_site_symmetry_2
O1 N2 3.1489(18) no .
O1 C1 3.0954(16) no .
O1 C3 3.2145(19) no .
O1 C8 3.3507(17) no .
O1 C9 3.5290(16) no .
O2 N2 3.4950(17) no .
O2 C1 3.2440(19) no .
O2 C3 3.038(2) no .
O2 C8 3.580(2) no .
O2 C9 3.221(2) no .
O3 C2 3.5988(18) no .
O3 C4 2.6976(14) no .
O3 C5 3.3230(15) no .
N1 N2 2.8146(18) no .
N1 C8 2.9350(19) no .
N1 C9 3.0210(19) no .
N2 C1 3.4640(18) no .
N2 C5 3.2783(17) no .
C1 C4 3.283(3) no .
C2 C5 3.371(3) no .
C2 C9 3.126(2) no .
C2 C15 3.5845(19) no .
C2 C19 3.005(3) no .
C3 C14 2.975(2) no .
C3 C19 3.032(3) no .
C4 C14 3.286(3) no .
C4 C19 3.414(3) no .
C8 C11 2.798(3) no .
C8 C15 3.057(2) no .
C9 C12 2.783(3) no .
C10 C13 2.772(3) no .
C13 C14 2.964(3) no .
C13 C15 3.286(3) no .
C14 C17 2.783(3) no .
C15 C18 2.771(3) no .
C16 C19 2.7737(18) no .
O1 O3 3.5071(15) no 2_866
O1 C18 3.175(3) no 2_766
O2 C9 3.3938(19) no 2_765
O2 C10 3.378(3) no 2_765
O2 C11 3.483(2) no 1_655
O2 C12 3.2997(19) no 1_655
O3 O1 3.5071(15) no 2_866
O3 O3 3.3023(14) no 2_866
O3 N2 2.8123(13) no 2_866
O3 C16 3.533(3) no 1_655
O3 C17 3.520(2) no 2_756
N2 O3 2.8123(13) no 2_866
N2 N2 2.9744(13) no 2_866
C9 O2 3.3938(19) no 2_765
C10 O2 3.378(3) no 2_765
C10 C11 3.5801(18) no 2_665
C11 O2 3.483(2) no 1_455
C11 C10 3.5801(18) no 2_665
C12 O2 3.2997(19) no 1_455
C16 O3 3.533(3) no 1_455
C17 O3 3.520(2) no 2_756
C18 O1 3.175(3) no 2_766
O1 H9 3.4000 no .
O2 H5A 2.9917 no .
O2 H9 2.5382 no .
O3 H4A 3.5928 no .
O3 H4B 2.3974 no .
O3 H5B 2.8908 no .
N1 H5A 3.4673 no .
N1 H9 2.6676 no .
N2 H4A 3.2163 no .
N2 H4B 2.6469 no .
N2 H5A 3.5770 no .
N2 H5B 3.0814 no .
N2 H19 2.9841 no .
C1 H4A 2.9539 no .
C1 H9 2.7141 no .
C1 H13 2.6264 no .
C1 H15 2.6592 no .
C1 H19 2.6626 no .
C2 H4A 2.6829 no .
C2 H4B 3.3656 no .
C2 H5A 3.1136 no .
C2 H9 2.9506 no .
C2 H19 2.8163 no .
C3 H3 2.9373 no .
C3 H5A 2.6789 no .
C3 H5B 2.6832 no .
C3 H19 2.7036 no .
C4 H3 3.5342 no .
C4 H6A 2.6910 no .
C4 H6B 2.7530 no .
C4 H19 3.4093 no .
C5 H7A 2.7546 no .
C5 H7B 2.7101 no .
C5 H7C 3.3731 no .
C6 H4A 2.7304 no .
C6 H4B 2.7346 no .
C7 H5A 2.7567 no .
C7 H5B 2.6954 no .
C8 H10 3.2740 no .
C8 H12 3.2810 no .
C8 H15 2.8476 no .
C9 H11 3.2656 no .
C9 H13 3.2715 no .
C10 H12 3.2564 no .
C11 H9 3.2643 no .
C11 H13 3.2606 no .
C12 H10 3.2549 no .
C13 H9 3.2732 no .
C13 H11 3.2633 no .
C13 H15 3.1611 no .
C14 H4A 2.7045 no .
C14 H13 2.6806 no .
C14 H16 3.2684 no .
C14 H18 3.2654 no .
C15 H4A 3.1760 no .
C15 H13 3.0475 no .
C15 H17 3.2542 no .
C15 H19 3.2639 no .
C16 H18 3.2582 no .
C17 H15 3.2534 no .
C17 H19 3.2590 no .
C18 H16 3.2586 no .
C19 H4A 3.0572 no .
C19 H4B 3.5419 no .
C19 H13 3.3468 no .
C19 H15 3.2627 no .
C19 H17 3.2597 no .
H3 H4B 3.1985 no .
H3 H5B 3.5840 no .
H4A H5A 2.3952 no .
H4A H5B 2.8803 no .
H4A H6A 2.9554 no .
H4A H6B 2.5762 no .
H4A H15 3.5093 no .
H4A H19 3.3251 no .
H4B H5A 2.8803 no .
H4B H5B 2.3921 no .
H4B H6A 2.5143 no .
H4B H6B 3.0562 no .
H4B H19 3.4782 no .
H5A H6A 2.8704 no .
H5A H6B 2.3601 no .
H5A H7A 3.0931 no .
H5A H7B 2.5650 no .
H5B H6A 2.4081 no .
H5B H6B 2.8705 no .
H5B H7A 2.5481 no .
H5B H7B 2.9325 no .
H6A H7A 2.3552 no .
H6A H7B 2.8615 no .
H6A H7C 2.3762 no .
H6B H7A 2.8607 no .
H6B H7B 2.3895 no .
H6B H7C 2.3424 no .
H9 H10 2.3336 no .
H10 H11 2.3308 no .
H11 H12 2.3379 no .
H12 H13 2.3357 no .
H13 H15 3.1685 no .
H15 H16 2.3279 no .
H16 H17 2.3345 no .
H17 H18 2.3377 no .
H18 H19 2.3324 no .
O1 H3 2.8510 no 2_866
O1 H6A 2.6913 no 1_565
O1 H12 2.8897 no 1_655
O1 H16 2.8221 no 1_665
O1 H17 3.3406 no 1_665
O1 H18 2.9264 no 2_766
O2 H6A 3.0978 no 1_565
O2 H7C 3.4884 no 1_565
O2 H9 2.8236 no 2_765
O2 H10 2.7828 no 2_765
O2 H11 3.1929 no 1_655
O2 H12 2.8484 no 1_655
O3 H3 2.8608 no 2_866
O3 H12 3.3969 no 2_766
O3 H13 2.8932 no 1_655
O3 H17 2.5838 no 2_756
N1 H3 3.3518 no 2_866
N1 H6A 3.1501 no 1_565
N1 H12 2.9397 no 1_655
N2 H3 2.0984 no 2_866
N2 H12 3.1694 no 1_655
N2 H13 3.2948 no 1_655
N2 H13 3.2061 no 2_766
N2 H17 3.5428 no 2_756
C1 H7C 3.2083 no 2_755
C1 H19 3.5323 no 2_766
C2 H3 3.4853 no 2_866
C2 H7C 3.5054 no 2_755
C3 H3 3.1806 no 2_866
C4 H7B 3.4076 no 2_755
C4 H17 3.5276 no 2_756
C4 H18 3.2521 no 2_756
C5 H6B 3.2418 no 2_755
C5 H7B 3.3706 no 2_755
C5 H10 3.2391 no 2_765
C5 H15 3.4167 no 1_655
C5 H16 3.3782 no 1_655
C6 H5A 3.2577 no 2_755
C6 H6B 3.2361 no 2_755
C6 H7B 3.3259 no 2_755
C6 H16 3.1204 no 1_655
C7 H4A 3.3966 no 2_755
C7 H5A 3.2859 no 2_755
C7 H6B 3.2607 no 2_755
C7 H7A 3.5440 no 2_855
C7 H9 3.5669 no 2_755
C7 H15 3.4003 no 1_655
C7 H15 3.2227 no 2_755
C7 H16 3.4518 no 1_655
C8 H7C 3.3717 no 2_755
C8 H19 3.4571 no 2_766
C9 H6B 3.4679 no 1_565
C9 H7C 3.0717 no 2_755
C10 H5A 3.3357 no 2_765
C10 H6B 3.1365 no 1_565
C10 H7B 3.4581 no 2_765
C10 H11 3.4797 no 2_665
C11 H7B 3.5103 no 2_765
C11 H10 3.3494 no 2_665
C11 H16 3.4382 no 1_565
C12 H16 3.3845 no 1_565
C12 H17 3.5646 no 1_565
C13 H3 3.5413 no 1_455
C13 H18 3.5981 no 2_766
C13 H19 2.8861 no 2_766
C15 H5B 2.9762 no 1_455
C15 H7A 3.2574 no 1_455
C15 H7B 3.4458 no 2_755
C15 H7C 3.5334 no 2_755
C16 H5B 3.1640 no 1_455
C16 H6A 3.3134 no 1_455
C16 H7A 3.4414 no 1_455
C16 H11 3.2942 no 1_545
C16 H12 3.1406 no 1_545
C17 H4B 3.1877 no 2_756
C17 H12 3.1782 no 1_545
C17 H17 3.5573 no 2_656
C18 H4B 3.1066 no 2_756
C18 H18 3.5206 no 2_756
C19 H13 3.3420 no 2_766
H3 O1 2.8510 no 2_866
H3 O3 2.8608 no 2_866
H3 N1 3.3518 no 2_866
H3 N2 2.0984 no 2_866
H3 C2 3.4853 no 2_866
H3 C3 3.1806 no 2_866
H3 C13 3.5413 no 1_655
H3 H3 2.6220 no 2_866
H3 H12 3.0473 no 2_766
H3 H13 2.6894 no 1_655
H3 H13 3.5938 no 2_766
H3 H17 2.8047 no 2_756
H4A C7 3.3966 no 2_755
H4A H7B 2.6618 no 2_755
H4A H7C 3.2857 no 2_755
H4A H18 3.1988 no 2_756
H4B C17 3.1877 no 2_756
H4B C18 3.1066 no 2_756
H4B H16 3.3312 no 1_655
H4B H17 2.6185 no 2_756
H4B H18 2.4483 no 2_756
H5A C6 3.2577 no 2_755
H5A C7 3.2859 no 2_755
H5A C10 3.3357 no 2_765
H5A H6B 2.4806 no 2_755
H5A H7B 3.0055 no 2_755
H5A H7C 3.1129 no 2_755
H5A H10 2.4532 no 2_765
H5B C15 2.9762 no 1_655
H5B C16 3.1640 no 1_655
H5B H10 3.1912 no 2_765
H5B H13 3.5382 no 1_655
H5B H15 2.5244 no 1_655
H5B H16 2.8903 no 1_655
H6A O1 2.6913 no 1_545
H6A O2 3.0978 no 1_545
H6A N1 3.1501 no 1_545
H6A C16 3.3134 no 1_655
H6A H9 3.5082 no 1_545
H6A H16 2.4529 no 1_655
H6B C5 3.2418 no 2_755
H6B C6 3.2361 no 2_755
H6B C7 3.2607 no 2_755
H6B C9 3.4679 no 1_545
H6B C10 3.1365 no 1_545
H6B H5A 2.4806 no 2_755
H6B H6B 2.8725 no 2_755
H6B H7B 2.5358 no 2_755
H6B H9 3.4172 no 1_545
H6B H10 2.8387 no 1_545
H7A C7 3.5440 no 2_855
H7A C15 3.2574 no 1_655
H7A C16 3.4414 no 1_655
H7A H7A 2.7763 no 2_855
H7A H11 3.0956 no 1_645
H7A H11 3.5614 no 2_765
H7A H15 2.5343 no 1_655
H7A H15 3.1166 no 2_755
H7A H16 2.9163 no 1_655
H7B C4 3.4076 no 2_755
H7B C5 3.3706 no 2_755
H7B C6 3.3259 no 2_755
H7B C10 3.4581 no 2_765
H7B C11 3.5103 no 2_765
H7B C15 3.4458 no 2_755
H7B H4A 2.6618 no 2_755
H7B H5A 3.0055 no 2_755
H7B H6B 2.5358 no 2_755
H7B H10 3.0317 no 2_765
H7B H11 3.1211 no 2_765
H7B H15 3.0634 no 2_755
H7C O2 3.4884 no 1_545
H7C C1 3.2083 no 2_755
H7C C2 3.5054 no 2_755
H7C C8 3.3717 no 2_755
H7C C9 3.0717 no 2_755
H7C C15 3.5334 no 2_755
H7C H4A 3.2857 no 2_755
H7C H5A 3.1129 no 2_755
H7C H9 2.5989 no 2_755
H7C H11 3.4534 no 1_645
H7C H15 2.9425 no 2_755
H9 O2 2.8236 no 2_765
H9 C7 3.5669 no 2_755
H9 H6A 3.5082 no 1_565
H9 H6B 3.4172 no 1_565
H9 H7C 2.5989 no 2_755
H9 H9 3.1516 no 2_765
H10 O2 2.7828 no 2_765
H10 C5 3.2391 no 2_765
H10 C11 3.3494 no 2_665
H10 H5A 2.4532 no 2_765
H10 H5B 3.1912 no 2_765
H10 H6B 2.8387 no 1_565
H10 H7B 3.0317 no 2_765
H10 H11 3.3792 no 2_665
H11 O2 3.1929 no 1_455
H11 C10 3.4797 no 2_665
H11 C16 3.2942 no 1_565
H11 H7A 3.0956 no 1_465
H11 H7A 3.5614 no 2_765
H11 H7B 3.1211 no 2_765
H11 H7C 3.4534 no 1_465
H11 H10 3.3792 no 2_665
H11 H16 2.9099 no 1_565
H12 O1 2.8897 no 1_455
H12 O2 2.8484 no 1_455
H12 O3 3.3969 no 2_766
H12 N1 2.9397 no 1_455
H12 N2 3.1694 no 1_455
H12 C16 3.1406 no 1_565
H12 C17 3.1782 no 1_565
H12 H3 3.0473 no 2_766
H12 H16 2.7987 no 1_565
H12 H17 2.8694 no 1_565
H13 O3 2.8932 no 1_455
H13 N2 3.2948 no 1_455
H13 N2 3.2061 no 2_766
H13 C19 3.3420 no 2_766
H13 H3 2.6894 no 1_455
H13 H3 3.5938 no 2_766
H13 H5B 3.5382 no 1_455
H13 H19 2.4273 no 2_766
H15 C5 3.4167 no 1_455
H15 C7 3.4003 no 1_455
H15 C7 3.2227 no 2_755
H15 H5B 2.5244 no 1_455
H15 H7A 2.5343 no 1_455
H15 H7A 3.1166 no 2_755
H15 H7B 3.0634 no 2_755
H15 H7C 2.9425 no 2_755
H16 O1 2.8221 no 1_445
H16 C5 3.3782 no 1_455
H16 C6 3.1204 no 1_455
H16 C7 3.4518 no 1_455
H16 C11 3.4382 no 1_545
H16 C12 3.3845 no 1_545
H16 H4B 3.3312 no 1_455
H16 H5B 2.8903 no 1_455
H16 H6A 2.4529 no 1_455
H16 H7A 2.9163 no 1_455
H16 H11 2.9099 no 1_545
H16 H12 2.7987 no 1_545
H17 O1 3.3406 no 1_445
H17 O3 2.5838 no 2_756
H17 N2 3.5428 no 2_756
H17 C4 3.5276 no 2_756
H17 C12 3.5646 no 1_545
H17 C17 3.5573 no 2_656
H17 H3 2.8047 no 2_756
H17 H4B 2.6185 no 2_756
H17 H12 2.8694 no 1_545
H17 H17 3.2578 no 2_656
H18 O1 2.9264 no 2_766
H18 C4 3.2521 no 2_756
H18 C13 3.5981 no 2_766
H18 C18 3.5206 no 2_756
H18 H4A 3.1988 no 2_756
H18 H4B 2.4483 no 2_756
H18 H18 3.4746 no 2_756
H19 C1 3.5323 no 2_766
H19 C8 3.4571 no 2_766
H19 C13 2.8861 no 2_766
H19 H13 2.4273 no 2_766
H19 H19 3.4050 no 2_766

loop_
_geom_hbond_atom_site_label_D
_geom_hbond_atom_site_label_H
_geom_hbond_atom_site_label_A
_geom_hbond_site_symmetry_A
_geom_hbond_distance_DA
_geom_hbond_distance_DH
_geom_hbond_distance_HA
_geom_hbond_angle_DHA
_geom_hbond_publ_flag
O3 H3 N2 2_866 2.8123(13) 0.840 2.098 142.6 no

loop_
_geom_torsion_atom_site_label_1
_geom_torsion_atom_site_label_2
_geom_torsion_atom_site_label_3
_geom_torsion_atom_site_label_4
_geom_torsion
_geom_torsion_publ_flag
O1 N1 C2 C1 80.80(15) no
O1 N1 C2 C3 -98.72(15) no
O2 N1 C2 C1 -102.80(16) no
O2 N1 C2 C3 77.68(14) no
O3 N2 C3 C2 -177.15(10) no
O3 N2 C3 C4 -2.2(2) no
C2 C1 C8 C9 44.80(16) no
C2 C1 C8 C13 -137.03(12) no
C8 C1 C2 N1 5.07(18) no
C8 C1 C2 C3 -175.49(10) no
C2 C1 C14 C15 -133.17(13) no
C2 C1 C14 C19 48.16(19) no
C14 C1 C2 N1 -172.11(10) no
C14 C1 C2 C3 7.33(19) no
C8 C1 C14 C15 49.45(18) no
C8 C1 C14 C19 -129.22(13) no
C14 C1 C8 C9 -137.97(11) no
C14 C1 C8 C13 40.20(14) no
N1 C2 C3 N2 53.34(16) no
N1 C2 C3 C4 -121.93(12) no
C1 C2 C3 N2 -126.15(14) no
C1 C2 C3 C4 58.6(2) no
N2 C3 C4 C5 -86.91(17) no
C2 C3 C4 C5 87.78(15) no
C3 C4 C5 C6 -179.71(10) no
C4 C5 C6 C7 -175.75(11) no
C1 C8 C9 C10 179.29(9) no
C1 C8 C13 C12 179.02(9) no
C9 C8 C13 C12 -2.74(16) no
C13 C8 C9 C10 1.12(16) no
C8 C9 C10 C11 0.91(18) no
C9 C10 C11 C12 -1.35(18) no
C10 C11 C12 C13 -0.27(18) no
C11 C12 C13 C8 2.33(17) no
C1 C14 C15 C16 -179.53(13) no
C1 C14 C19 C18 179.27(14) no
C15 C14 C19 C18 0.6(3) no
C19 C14 C15 C16 -0.8(3) no
C14 C15 C16 C17 0.5(3) no
C15 C16 C17 C18 0.1(3) no
C16 C17 C18 C19 -0.3(3) no
C17 C18 C19 C14 -0.0(3) no
